data_1574340
loop_
_publ_author_name
'Agati, Milo'
'Romi, Sebastiano'
'Fanetti, Samuele'
'Radacki, Krzysztof'
'Hanfland, Michael'
'Braunschweig, Holger'
'Marder, Todd B.'
'Clark, Stewart J.'
'Friedrich, Alexandra'
'Bini, Roberto'

_publ_section_title
;
 Insights into topochemical versus stress-induced high-pressure reactivity
 of azobenzene by single crystal X-ray diffraction
;
_journal_issue 21
_journal_name_full 'Chemical Science'
_journal_page_first 9240
_journal_page_last 9254
_journal_paper_doi 10.1039/D5SC00432B
_journal_volume 16
_journal_year 2025
_chemical_formula_moiety 'C12 H10 N2'
_chemical_formula_sum 'C12 H10 N2'
_chemical_formula_weight 182.22
_chemical_name_systematic trans-azobenzene
_space_group_crystal_system monoclinic
_space_group_IT_number 14
_space_group_name_Hall '-P 2ybc'
_space_group_name_H-M_alt 'P 1 21/c 1'
_atom_sites_solution_hydrogens geom
_atom_sites_solution_primary dual
_atom_sites_solution_secondary difmap
_audit_creation_date 2023-03-15
_audit_creation_method 'CIF-fill 1.3q (K.Radacki, 2005-22)'
_audit_update_record
;
2024-02-29 deposited with the CCDC.	2025-04-04 downloaded from the CCDC.
;
_cell_angle_alpha 90
_cell_angle_beta 112.43(6)
_cell_angle_gamma 90
_cell_formula_units_Z 4
_cell_length_a 14.998(11)
_cell_length_b 5.6940(3)
_cell_length_c 11.992(3)
_cell_measurement_pressure 306000
_cell_measurement_reflns_used 397
_cell_measurement_temperature 298(2)
_cell_measurement_theta_max 19.1300
_cell_measurement_theta_min 2.1160
_cell_volume 946.6(8)
_computing_cell_refinement 'CrysAlisPro 1.171.42.58a (Rigaku OD, 2022)'
_computing_data_collection 'ESRF ID15B beamline software'
_computing_data_reduction 'CrysAlisPro 1.171.42.58a (Rigaku OD, 2022)'
_computing_molecular_graphics 'ShelXLe (Huebschle et all, 2011)'
_computing_publication_material 'SHELXL-2018/3 (Sheldrick, 2018)'
_computing_structure_refinement 'SHELXL-2018/3 (Sheldrick, 2018)'
_computing_structure_solution 'SHELXT 2014/5 (Sheldrick, 2014)'
_diffrn_ambient_environment He
_diffrn_ambient_pressure 306000
_diffrn_ambient_temperature 298(2)
_diffrn_detector HPA
_diffrn_detector_area_resol_mean 13.3333
_diffrn_detector_type 'EIGER2 X 9M CdTe'
_diffrn_measured_fraction_theta_full 0.337
_diffrn_measured_fraction_theta_max 0.208
_diffrn_measurement_details
;
 List of Runs (angles in degrees, time in seconds):
 --------------------------------------------------------------------------
  1  \w    -33.00  32.00   0.50    0.50    --    0.00   0.00   0.00  130
;
_diffrn_measurement_device 'single-axis goniometer'
_diffrn_measurement_device_type 'in-house developed goniometer'
_diffrn_measurement_method '\w scan'
_diffrn_orient_matrix_type
;
 CrysAlisPro convention (1999,Acta A55,543-557)
;
_diffrn_orient_matrix_UB_11 0.0293809802
_diffrn_orient_matrix_UB_12 0.0061315657
_diffrn_orient_matrix_UB_13 0.0173252956
_diffrn_orient_matrix_UB_21 -0.0034319108
_diffrn_orient_matrix_UB_22 0.0192069222
_diffrn_orient_matrix_UB_23 0.0310371750
_diffrn_orient_matrix_UB_31 0.0016335794
_diffrn_orient_matrix_UB_32 -0.0690674125
_diffrn_orient_matrix_UB_33 0.0101689127
_diffrn_radiation_monochromator 'Si(111) Bragg monochromator'
_diffrn_radiation_probe x-ray
_diffrn_radiation_type synchrotron
_diffrn_radiation_wavelength 0.410
_diffrn_reflns_av_R_equivalents 0.0258
_diffrn_reflns_av_unetI/netI 0.0493
_diffrn_reflns_Laue_measured_fraction_full 0.337
_diffrn_reflns_Laue_measured_fraction_max 0.208
_diffrn_reflns_limit_h_max 19
_diffrn_reflns_limit_h_min -17
_diffrn_reflns_limit_k_max 8
_diffrn_reflns_limit_k_min -8
_diffrn_reflns_limit_l_max 19
_diffrn_reflns_limit_l_min -18
_diffrn_reflns_number 4294
_diffrn_reflns_point_group_measured_fraction_full 0.337
_diffrn_reflns_point_group_measured_fraction_max 0.208
_diffrn_reflns_theta_full 14.241
_diffrn_reflns_theta_max 21.393
_diffrn_reflns_theta_min 1.960
_diffrn_source synchrotron
_diffrn_source_type 'ESRF EBS (Extremely Brilliant Source)'
_exptl_absorpt_coefficient_mu 0.035
_exptl_absorpt_correction_T_max 1.00000
_exptl_absorpt_correction_T_min 0.00293
_exptl_absorpt_correction_type multi-scan
_exptl_absorpt_process_details
;
 CrysAlisPro 1.171.42.58a (Rigaku Oxford Diffraction, 2022) Empirical 
 absorption correction using spherical harmonics, implemented in SCALE3 
 ABSPACK scaling algorithm.
;
_exptl_crystal_colour orange
_exptl_crystal_density_diffrn 1.279
_exptl_crystal_description plate
_exptl_crystal_F_000 384
_exptl_crystal_preparation
;
 Crystals were grown from saturated solution. For data collection the crystal 
 was mounted in a diamond-anvil cell.
;
_refine_diff_density_max 0.184
_refine_diff_density_min -0.162
_refine_diff_density_rms 0.036
_refine_ls_extinction_method none
_refine_ls_goodness_of_fit_ref 1.078
_refine_ls_hydrogen_treatment constr
_refine_ls_matrix_type full
_refine_ls_number_parameters 138
_refine_ls_number_reflns 4294
_refine_ls_number_restraints 96
_refine_ls_restrained_S_all 1.067
_refine_ls_R_factor_all 0.0795
_refine_ls_R_factor_gt 0.0591
_refine_ls_shift/su_max 0.000
_refine_ls_shift/su_mean 0.000
_refine_ls_structure_factor_coef Fsqd
_refine_ls_weighting_details
;
 w=1/[\s^2^(Fo^2^)+(0.0973P)^2^+0.0247P] where P=(Fo^2^+2Fc^2^)/3
;
_refine_ls_weighting_scheme calc
_refine_ls_wR_factor_gt 0.1652
_refine_ls_wR_factor_ref 0.1784
_reflns_Friedel_coverage 0.000
_reflns_number_gt 3112
_reflns_number_total 4294
_reflns_threshold_expression 'I > 2\s(I)'
_cod_data_source_file d5sc00432b3.cif
_cod_data_source_block AZO_0p3GPa
_cod_depositor_comments 'Adding full bibliography for 1574311--1574352.cif.'
_cod_original_cell_volume 946.6(9)
_cod_original_sg_symbol_H-M 'P 21/c'
_cod_database_code 1574340
_shelx_shelxl_version_number 2018/3
_shelx_space_group_comment
;
 The symmetry employed for this shelxl refinement is uniquely defined by the 
 following loop, which should always be used as a source of symmetry 
 information in preference to the above space-group names. They are only 
 intended as comments.
;

loop_
_space_group_symop_operation_xyz
'x, y, z'
'-x, y+1/2, -z+1/2'
'-x, -y, -z'
'x, -y-1/2, z-1/2'

loop_
_atom_site_label
_atom_site_type_symbol
_atom_site_fract_x
_atom_site_fract_y
_atom_site_fract_z
_atom_site_U_iso_or_equiv
_atom_site_adp_type
_atom_site_occupancy
_atom_site_site_symmetry_order
_atom_site_calc_flag
_atom_site_refinement_flags_posn
_atom_site_refinement_flags_adp
_atom_site_refinement_flags_occupancy
_atom_site_disorder_assembly
_atom_site_disorder_group
N1 N 0.4892(3) 0.1040(3) 0.5043(2) 0.0396(12) Uani 1 1 d . U . . .
C1 C 0.4321(3) 0.1368(3) 0.5749(2) 0.0344(13) Uani 1 1 d . U . . .
C2 C 0.3843(4) 0.3491(4) 0.5611(3) 0.0416(14) Uani 1 1 d . U . . .
H2 H 0.390557 0.461231 0.508166 0.050 Uiso 1 1 calc R U . . .
C3 C 0.3273(4) 0.3949(4) 0.6258(3) 0.0464(15) Uani 1 1 d . U . . .
H3 H 0.293468 0.535551 0.614439 0.056 Uiso 1 1 calc R U . . .
C4 C 0.3207(4) 0.2302(4) 0.7082(3) 0.0460(16) Uani 1 1 d . U . . .
H4 H 0.282740 0.260661 0.752370 0.055 Uiso 1 1 calc R U . . .
C5 C 0.3708(4) 0.0216(4) 0.7239(3) 0.0423(15) Uani 1 1 d . U . . .
H5 H 0.366936 -0.086966 0.779847 0.051 Uiso 1 1 calc R U . . .
C6 C 0.4266(3) -0.0293(3) 0.6581(3) 0.0364(13) Uani 1 1 d . U . . .
H6 H 0.459748 -0.170860 0.668911 0.044 Uiso 1 1 calc R U . . .
N2A N 0.9695(6) 0.0759(5) 0.9770(7) 0.048(2) Uani 0.877(19) 1 d . U P A 1
N2B N 0.995(4) -0.085(4) 0.961(5) 0.050(4) Uani 0.123(19) 1 d . U P A 2
C7 C 0.9197(4) 0.0505(5) 0.8490(3) 0.0495(18) Uani 1 1 d . U . . .
C8 C 0.9284(5) -0.1375(5) 0.7792(4) 0.0549(18) Uani 1 1 d . U . . .
H8 H 0.968891 -0.263109 0.814738 0.066 Uiso 1 1 calc R U . . .
C9 C 0.8756(5) -0.1335(5) 0.6565(4) 0.060(2) Uani 1 1 d . U . . .
H9 H 0.880067 -0.258671 0.609064 0.071 Uiso 1 1 calc R U . . .
C10 C 0.8162(5) 0.0535(6) 0.6032(4) 0.057(2) Uani 1 1 d . U . . .
H10 H 0.781356 0.055266 0.520302 0.068 Uiso 1 1 calc R U . . .
C11 C 0.8090(5) 0.2381(5) 0.6739(4) 0.061(2) Uani 1 1 d . U . . .
H11 H 0.769340 0.365140 0.638272 0.073 Uiso 1 1 calc R U . . .
C12 C 0.8593(5) 0.2355(5) 0.7950(3) 0.056(2) Uani 1 1 d . U . . .
H12 H 0.852906 0.359397 0.841936 0.067 Uiso 1 1 calc R U . . .

loop_
_atom_site_aniso_label
_atom_site_aniso_U_11
_atom_site_aniso_U_22
_atom_site_aniso_U_33
_atom_site_aniso_U_23
_atom_site_aniso_U_13
_atom_site_aniso_U_12
N1 0.046(4) 0.0382(9) 0.0407(16) 0.0007(7) 0.023(2) 0.0036(10)
C1 0.035(4) 0.0360(10) 0.0332(16) -0.0025(8) 0.014(2) -0.0003(11)
C2 0.046(5) 0.0385(11) 0.0424(19) 0.0027(8) 0.019(3) 0.0061(12)
C3 0.045(5) 0.0423(12) 0.055(2) -0.0032(10) 0.023(3) 0.0084(13)
C4 0.042(5) 0.0544(14) 0.050(2) -0.0079(11) 0.026(3) -0.0013(14)
C5 0.043(5) 0.0499(13) 0.038(2) 0.0000(9) 0.020(3) -0.0048(13)
C6 0.037(4) 0.0373(10) 0.0372(18) 0.0012(8) 0.016(3) 0.0018(11)
N2A 0.049(6) 0.0522(14) 0.044(4) 0.0024(13) 0.019(4) 0.0073(16)
N2B 0.050(8) 0.055(5) 0.044(6) -0.001(5) 0.016(8) 0.006(5)
C7 0.046(6) 0.0611(15) 0.045(2) 0.0065(11) 0.021(3) -0.0031(17)
C8 0.051(6) 0.0550(15) 0.062(3) 0.0060(12) 0.025(4) 0.0042(16)
C9 0.060(7) 0.0633(17) 0.062(3) -0.0134(14) 0.030(4) -0.0071(18)
C10 0.047(7) 0.078(2) 0.044(3) 0.0027(14) 0.017(4) -0.004(2)
C11 0.059(7) 0.0647(17) 0.062(3) 0.0155(14) 0.027(4) 0.0139(19)
C12 0.059(6) 0.0593(15) 0.052(3) 0.0008(12) 0.026(4) 0.0043(17)

loop_
_atom_type_symbol
_atom_type_description
_atom_type_scat_dispersion_real
_atom_type_scat_dispersion_imag
_atom_type_scat_source
N N 0.0000 0.0000 'International Tables Vol C Tables 4.2.6.8 and 6.1.1.4'
C C 0.0006 0.0010 'International Tables Vol C Tables 4.2.6.8 and 6.1.1.4'
H H -0.0001 0.0005 'International Tables Vol C Tables 4.2.6.8 and 6.1.1.4'

loop_
_geom_angle_atom_site_label_1
_geom_angle_atom_site_label_2
_geom_angle_atom_site_label_3
_geom_angle
_geom_angle_site_symmetry_1
_geom_angle_site_symmetry_3
_geom_angle_publ_flag
N1 N1 C1 114.2(2) 3_656 . ?
C2 C1 C6 120.4(2) . . ?
C2 C1 N1 116.41(18) . . ?
C6 C1 N1 123.1(2) . . ?
C3 C2 C1 120.1(2) . . ?
C3 C2 H2 119.9 . . ?
C1 C2 H2 119.9 . . ?
C2 C3 C4 119.9(3) . . ?
C2 C3 H3 120.1 . . ?
C4 C3 H3 120.1 . . ?
C5 C4 C3 119.6(3) . . ?
C5 C4 H4 120.2 . . ?
C3 C4 H4 120.2 . . ?
C4 C5 C6 121.3(2) . . ?
C4 C5 H5 119.4 . . ?
C6 C5 H5 119.4 . . ?
C5 C6 C1 118.6(2) . . ?
C5 C6 H6 120.7 . . ?
C1 C6 H6 120.7 . . ?
N2A N2A C7 113.9(6) 3_757 . ?
N2B N2B C7 96(4) 3_757 . ?
C12 C7 C8 120.0(4) . . ?
C12 C7 N2A 113.9(3) . . ?
C8 C7 N2A 126.1(4) . . ?
C12 C7 N2B 153.6(12) . . ?
C8 C7 N2B 86.5(12) . . ?
C9 C8 C7 118.7(4) . . ?
C9 C8 H8 120.6 . . ?
C7 C8 H8 120.6 . . ?
C10 C9 C8 120.9(3) . . ?
C10 C9 H9 119.6 . . ?
C8 C9 H9 119.6 . . ?
C9 C10 C11 119.5(4) . . ?
C9 C10 H10 120.3 . . ?
C11 C10 H10 120.3 . . ?
C12 C11 C10 120.4(4) . . ?
C12 C11 H11 119.8 . . ?
C10 C11 H11 119.8 . . ?
C11 C12 C7 120.5(3) . . ?
C11 C12 H12 119.7 . . ?
C7 C12 H12 119.7 . . ?

loop_
_geom_bond_atom_site_label_1
_geom_bond_atom_site_label_2
_geom_bond_distance
_geom_bond_site_symmetry_2
_geom_bond_publ_flag
N1 N1 1.243(4) 3_656 ?
N1 C1 1.426(4) . ?
C1 C2 1.383(4) . ?
C1 C6 1.400(3) . ?
C2 C3 1.381(4) . ?
C2 H2 0.9300 . ?
C3 C4 1.393(4) . ?
C3 H3 0.9300 . ?
C4 C5 1.379(5) . ?
C4 H4 0.9300 . ?
C5 C6 1.382(4) . ?
C5 H5 0.9300 . ?
C6 H6 0.9300 . ?
N2A N2A 1.227(13) 3_757 ?
N2A C7 1.435(10) . ?
N2B N2B 1.31(7) 3_757 ?
N2B C7 1.59(6) . ?
C7 C12 1.380(6) . ?
C7 C8 1.394(4) . ?
C8 C9 1.380(7) . ?
C8 H8 0.9300 . ?
C9 C10 1.378(7) . ?
C9 H9 0.9300 . ?
C10 C11 1.381(4) . ?
C10 H10 0.9300 . ?
C11 C12 1.357(7) . ?
C11 H11 0.9300 . ?
C12 H12 0.9300 . ?

loop_
_geom_torsion_atom_site_label_1
_geom_torsion_atom_site_label_2
_geom_torsion_atom_site_label_3
_geom_torsion_atom_site_label_4
_geom_torsion
_geom_torsion_site_symmetry_1
_geom_torsion_site_symmetry_2
_geom_torsion_site_symmetry_3
_geom_torsion_site_symmetry_4
_geom_torsion_publ_flag
N1 N1 C1 C2 -162.9(5) 3_656 . . . ?
N1 N1 C1 C6 19.7(7) 3_656 . . . ?
C6 C1 C2 C3 -2.7(6) . . . . ?
N1 C1 C2 C3 179.8(4) . . . . ?
C1 C2 C3 C4 2.2(7) . . . . ?
C2 C3 C4 C5 -0.4(7) . . . . ?
C3 C4 C5 C6 -0.9(6) . . . . ?
C4 C5 C6 C1 0.4(6) . . . . ?
C2 C1 C6 C5 1.4(6) . . . . ?
N1 C1 C6 C5 178.6(4) . . . . ?
N2A N2A C7 C12 -172.8(6) 3_757 . . . ?
N2A N2A C7 C8 6.8(10) 3_757 . . . ?
N2B N2B C7 C12 -7(7) 3_757 . . . ?
N2B N2B C7 C8 173(4) 3_757 . . . ?
C12 C7 C8 C9 0.0(7) . . . . ?
N2A C7 C8 C9 -179.6(5) . . . . ?
N2B C7 C8 C9 -179.9(16) . . . . ?
C7 C8 C9 C10 0.8(7) . . . . ?
C8 C9 C10 C11 -0.6(7) . . . . ?
C9 C10 C11 C12 -0.4(7) . . . . ?
C10 C11 C12 C7 1.2(8) . . . . ?
C8 C7 C12 C11 -1.0(7) . . . . ?
N2A C7 C12 C11 178.6(5) . . . . ?
N2B C7 C12 C11 179(3) . . . . ?
